data_7204763
loop_
_publ_author_name
'Afzaal, Mohammad'
'Ellwood, Katie'
'Pickett, Nigel L.'
'O'Brien, Paul'
'Raftery, Jim'
'Waters, John'

_publ_section_title
;
 Growth of lead chalcogenide thin films using single-source precursors
;
_journal_issue 8
_journal_name_full 'Journal of Materials Chemistry'
_journal_page_first 1310
_journal_paper_doi 10.1039/b313063k
_journal_volume 14
_journal_year 2004
_chemical_formula_sum 'C44 H88 N4 Pb2 S8'
_chemical_formula_weight 1344.15
_chemical_name_systematic
;
?
;
_space_group_IT_number 14
_symmetry_cell_setting monoclinic
_symmetry_space_group_name_Hall '-P 2yn'
_symmetry_space_group_name_H-M 'P 1 21/n 1'
_atom_sites_solution_hydrogens geom
_atom_sites_solution_primary direct
_atom_sites_solution_secondary difmap
_audit_creation_method SHELXL-97
_cell_angle_alpha 90.00
_cell_angle_beta 97.510(2)
_cell_angle_gamma 90.00
_cell_formula_units_Z 4
_cell_length_a 15.4819(14)
_cell_length_b 9.9772(9)
_cell_length_c 36.422(3)
_cell_measurement_reflns_used 5207
_cell_measurement_temperature 100(2)
_cell_measurement_theta_max 26.35
_cell_measurement_theta_min 2.43
_cell_volume 5577.7(8)
_computing_cell_refinement 'Bruker SMART'
_computing_data_collection 'Bruker SMART'
_computing_data_reduction 'Bruker SAINT'
_computing_molecular_graphics 'Bruker SHELXTL'
_computing_publication_material 'Bruker SHELXTL'
_computing_structure_refinement 'SHELXL-97 (Sheldrick, 1997)'
_computing_structure_solution 'SHELXS-97 (Sheldrick, 1990)'
_diffrn_ambient_temperature 100(2)
_diffrn_measured_fraction_theta_full 0.995
_diffrn_measured_fraction_theta_max 0.995
_diffrn_measurement_device_type 'CCD area detector'
_diffrn_measurement_method 'phi and omega scans'
_diffrn_radiation_monochromator graphite
_diffrn_radiation_source 'fine-focus sealed tube'
_diffrn_radiation_type MoK\a
_diffrn_radiation_wavelength 0.71073
_diffrn_reflns_av_R_equivalents 0.0777
_diffrn_reflns_av_sigmaI/netI 0.0947
_diffrn_reflns_limit_h_max 19
_diffrn_reflns_limit_h_min -18
_diffrn_reflns_limit_k_max 12
_diffrn_reflns_limit_k_min -9
_diffrn_reflns_limit_l_max 45
_diffrn_reflns_limit_l_min -45
_diffrn_reflns_number 30992
_diffrn_reflns_theta_full 26.44
_diffrn_reflns_theta_max 26.44
_diffrn_reflns_theta_min 2.01
_exptl_absorpt_coefficient_mu 6.361
_exptl_absorpt_correction_T_max 1.000
_exptl_absorpt_correction_T_min 0.635
_exptl_absorpt_correction_type multi-scan
_exptl_absorpt_process_details SADABS
_exptl_crystal_colour colourless
_exptl_crystal_density_diffrn 1.601
_exptl_crystal_density_method 'not measured'
_exptl_crystal_description plate
_exptl_crystal_F_000 2688
_exptl_crystal_size_max 0.25
_exptl_crystal_size_mid 0.08
_exptl_crystal_size_min 0.03
_refine_diff_density_max 3.602
_refine_diff_density_min -4.688
_refine_diff_density_rms 0.257
_refine_ls_extinction_method none
_refine_ls_goodness_of_fit_ref 1.121
_refine_ls_hydrogen_treatment mixed
_refine_ls_matrix_type full
_refine_ls_number_parameters 529
_refine_ls_number_reflns 11444
_refine_ls_number_restraints 756
_refine_ls_restrained_S_all 1.086
_refine_ls_R_factor_all 0.0902
_refine_ls_R_factor_gt 0.0660
_refine_ls_shift/su_max 0.001
_refine_ls_shift/su_mean 0.000
_refine_ls_structure_factor_coef Fsqd
_refine_ls_weighting_details 'calc w=1/[\s^2^(Fo^2^)+(0.0583P)^2^+29.7454P] where P=(Fo^2^+2Fc^2^)/3'
_refine_ls_weighting_scheme calc
_refine_ls_wR_factor_gt 0.1448
_refine_ls_wR_factor_ref 0.1545
_reflns_number_gt 8743
_reflns_number_total 11444
_reflns_threshold_expression >2sigma(I)
_cod_data_source_file b313063k.txt
_cod_data_source_block s1144abs
_cod_depositor_comments
;
The following automatic conversions were performed:
'_symmetry_cell_setting' value 'Monoclinic' changed to 'monoclinic'
according to '/home/saulius/struct/CIF-dictionaries/cif_core.dic'
dictionary named 'cif_core.dic' version 2.4.1 from 2010-06-29.

Automatic conversion script
Id: cif_fix_enum 1527 2010-12-29 10:47:43Z saulius 
;
_cod_original_cell_volume 5577.7(9)
_cod_original_sg_symbol_H-M P2(1)/n
_cod_database_code 7204763

loop_
_symmetry_equiv_pos_as_xyz
'x, y, z'
'-x+1/2, y+1/2, -z+1/2'
'-x, -y, -z'
'x-1/2, -y-1/2, z-1/2'

loop_
_atom_site_label
_atom_site_type_symbol
_atom_site_fract_x
_atom_site_fract_y
_atom_site_fract_z
_atom_site_U_iso_or_equiv
_atom_site_adp_type
_atom_site_occupancy
_atom_site_symmetry_multiplicity
_atom_site_calc_flag
_atom_site_refinement_flags
_atom_site_disorder_assembly
_atom_site_disorder_group
Pb1 Pb 0.24100(2) 0.20275(4) 0.236569(10) 0.01476(11) Uani 1 1 d U . .
S1 S 0.33109(16) 0.3388(3) 0.18515(7) 0.0184(5) Uani 1 1 d U . .
S2 S 0.38702(16) 0.3398(3) 0.26650(7) 0.0166(5) Uani 1 1 d U . .
S3 S 0.14054(16) 0.4218(2) 0.24664(7) 0.0157(5) Uani 1 1 d U . .
S4 S 0.18847(16) 0.2357(3) 0.31042(7) 0.0179(5) Uani 1 1 d U . .
N1 N 0.4768(5) 0.4543(8) 0.2172(2) 0.0144(16) Uani 1 1 d U . .
N2 N 0.0704(5) 0.4308(8) 0.3093(2) 0.0178(17) Uani 1 1 d U . .
C1 C 0.4052(6) 0.3852(10) 0.2222(3) 0.0158(19) Uani 1 1 d U . .
C2 C 0.4926(6) 0.5019(10) 0.1806(3) 0.017(2) Uani 1 1 d U . .
H2A H 0.5226 0.5896 0.1833 0.020 Uiso 1 1 calc R . .
H2B H 0.4360 0.5153 0.1650 0.020 Uiso 1 1 calc R . .
C3 C 0.5476(6) 0.4046(11) 0.1612(3) 0.018(2) Uani 1 1 d U . .
H3A H 0.6060 0.3961 0.1759 0.022 Uiso 1 1 calc R . .
H3B H 0.5198 0.3150 0.1600 0.022 Uiso 1 1 calc R . .
C4 C 0.5575(7) 0.4515(11) 0.1225(3) 0.022(2) Uani 1 1 d U . .
H4A H 0.5809 0.5440 0.1239 0.026 Uiso 1 1 calc R . .
H4B H 0.4992 0.4543 0.1076 0.026 Uiso 1 1 calc R . .
C5 C 0.6178(8) 0.3625(12) 0.1023(3) 0.028(2) Uani 1 1 d U . .
H5A H 0.6211 0.4005 0.0774 0.034 Uiso 1 1 calc R . .
H5B H 0.6772 0.3647 0.1162 0.034 Uiso 1 1 calc R . .
C6 C 0.5880(9) 0.2179(13) 0.0980(4) 0.042(3) Uani 1 1 d U . .
H6A H 0.5937 0.1750 0.1224 0.062 Uiso 1 1 calc R . .
H6B H 0.6241 0.1702 0.0821 0.062 Uiso 1 1 calc R . .
H6C H 0.5270 0.2152 0.0868 0.062 Uiso 1 1 calc R . .
C7 C 0.5413(6) 0.4947(10) 0.2481(3) 0.017(2) Uani 1 1 d U . .
H7A H 0.5992 0.5011 0.2396 0.020 Uiso 1 1 calc R . .
H7B H 0.5447 0.4255 0.2678 0.020 Uiso 1 1 calc R . .
C8 C 0.5184(6) 0.6295(10) 0.2642(3) 0.017(2) Uani 1 1 d U . .
H8A H 0.5091 0.6962 0.2440 0.021 Uiso 1 1 calc R . .
H8B H 0.4629 0.6203 0.2748 0.021 Uiso 1 1 calc R . .
C9 C 0.5883(6) 0.6817(11) 0.2942(3) 0.021(2) Uani 1 1 d U . .
H9A H 0.6400 0.7073 0.2824 0.025 Uiso 1 1 calc R . .
H9B H 0.5662 0.7638 0.3050 0.025 Uiso 1 1 calc R . .
C10 C 0.6169(7) 0.5833(11) 0.3253(3) 0.022(2) Uani 1 1 d U . .
H10A H 0.5647 0.5482 0.3352 0.026 Uiso 1 1 calc R . .
H10B H 0.6470 0.5066 0.3153 0.026 Uiso 1 1 calc R . .
C11 C 0.6767(8) 0.6462(13) 0.3564(3) 0.038(3) Uani 1 1 d U . .
H11A H 0.7279 0.6828 0.3467 0.057 Uiso 1 1 calc R . .
H11B H 0.6952 0.5783 0.3752 0.057 Uiso 1 1 calc R . .
H11C H 0.6460 0.7185 0.3674 0.057 Uiso 1 1 calc R . .
C12 C 0.1287(6) 0.3667(10) 0.2913(3) 0.015(2) Uiso 1 1 d U . .
C13 C 0.0194(7) 0.5461(11) 0.2941(3) 0.022(2) Uani 1 1 d U . .
H13A H 0.0521 0.5932 0.2764 0.026 Uiso 1 1 calc R . .
H13B H 0.0122 0.6091 0.3145 0.026 Uiso 1 1 calc R . .
C14 C -0.0700(6) 0.5088(10) 0.2746(3) 0.020(2) Uani 1 1 d U . .
H14A H -0.0633 0.4449 0.2543 0.024 Uiso 1 1 calc R . .
H14B H -0.1037 0.4637 0.2923 0.024 Uiso 1 1 calc R . .
C15 C -0.1197(6) 0.6305(10) 0.2587(3) 0.020(2) Uani 1 1 d U . .
H15A H -0.1220 0.6968 0.2788 0.024 Uiso 1 1 calc R . .
H15B H -0.0872 0.6719 0.2399 0.024 Uiso 1 1 calc R . .
C16 C -0.2115(7) 0.6019(10) 0.2410(3) 0.022(2) Uani 1 1 d U . .
H16A H -0.2453 0.5661 0.2601 0.026 Uiso 1 1 calc R . .
H16B H -0.2098 0.5320 0.2218 0.026 Uiso 1 1 calc R . .
C17 C -0.2581(7) 0.7259(11) 0.2232(3) 0.027(2) Uani 1 1 d U . .
H17A H -0.2626 0.7940 0.2423 0.040 Uiso 1 1 calc R . .
H17B H -0.3166 0.7008 0.2117 0.040 Uiso 1 1 calc R . .
H17C H -0.2249 0.7622 0.2044 0.040 Uiso 1 1 calc R . .
C18 C 0.0501(6) 0.3816(11) 0.3455(3) 0.019(2) Uani 1 1 d U . .
H18A H 0.0560 0.2828 0.3461 0.023 Uiso 1 1 calc R . .
H18B H -0.0114 0.4033 0.3478 0.023 Uiso 1 1 calc R . .
C19 C 0.1068(7) 0.4388(11) 0.3784(3) 0.023(2) Uani 1 1 d U . .
H19A H 0.1077 0.5377 0.3763 0.028 Uiso 1 1 calc R . .
H19B H 0.1671 0.4057 0.3786 0.028 Uiso 1 1 calc R . .
C20 C 0.0735(7) 0.3994(11) 0.4142(3) 0.021(2) Uani 1 1 d U . .
H20A H 0.0165 0.4435 0.4149 0.026 Uiso 1 1 calc R . .
H20B H 0.0633 0.3014 0.4137 0.026 Uiso 1 1 calc R . .
C21 C 0.1314(8) 0.4330(13) 0.4496(3) 0.031(3) Uani 1 1 d U . .
H21A H 0.1390 0.5314 0.4513 0.037 Uiso 1 1 calc R . .
H21B H 0.1895 0.3925 0.4489 0.037 Uiso 1 1 calc R . .
C22 C 0.0951(8) 0.3834(13) 0.4837(3) 0.035(3) Uani 1 1 d U . .
H22A H 0.0378 0.4239 0.4848 0.052 Uiso 1 1 calc R . .
H22B H 0.1347 0.4086 0.5059 0.052 Uiso 1 1 calc R . .
H22C H 0.0893 0.2856 0.4826 0.052 Uiso 1 1 calc R . .
Pb2 Pb 0.35378(2) 0.45524(4) 0.363761(10) 0.01842(11) Uani 1 1 d U . .
S5 S 0.39443(16) 0.7173(3) 0.34155(7) 0.0182(5) Uani 1 1 d U . .
S6 S 0.30135(16) 0.6522(3) 0.40617(7) 0.0179(5) Uani 1 1 d U . .
S7 S 0.51354(16) 0.4619(3) 0.40180(7) 0.0199(5) Uani 1 1 d U . .
S8 S 0.37462(17) 0.3051(3) 0.43203(7) 0.0224(6) Uani 1 1 d U . .
N3 N 0.3381(5) 0.8980(8) 0.3860(2) 0.0136(16) Uani 1 1 d U . .
N4 N 0.5408(5) 0.3159(8) 0.4625(2) 0.0166(16) Uani 1 1 d U . .
C23 C 0.3464(6) 0.7680(10) 0.3783(3) 0.0145(17) Uani 1 1 d U . .
C24 C 0.3684(6) 1.0021(11) 0.3616(3) 0.016(2) Uiso 1 1 d U . .
H24A H 0.3369 1.0867 0.3649 0.019 Uiso 1 1 calc R . .
H24B H 0.3538 0.9737 0.3355 0.019 Uiso 1 1 calc R . .
C25 C 0.4669(6) 1.0281(10) 0.3696(3) 0.018(2) Uani 1 1 d U . .
H25A H 0.4807 1.0734 0.3938 0.022 Uiso 1 1 calc R . .
H25B H 0.4988 0.9419 0.3707 0.022 Uiso 1 1 calc R . .
C26 C 0.4951(7) 1.1154(11) 0.3393(3) 0.022(2) Uani 1 1 d U . .
H26A H 0.4575 1.1959 0.3363 0.026 Uiso 1 1 calc R . .
H26B H 0.4866 1.0652 0.3156 0.026 Uiso 1 1 calc R . .
C27 C 0.5898(7) 1.1597(10) 0.3470(3) 0.021(2) Uani 1 1 d U . .
H27A H 0.6042 1.2130 0.3257 0.026 Uiso 1 1 calc R . .
H27B H 0.5966 1.2188 0.3690 0.026 Uiso 1 1 calc R . .
C28 C 0.6539(7) 1.0457(13) 0.3537(3) 0.032(3) Uani 1 1 d U . .
H28A H 0.6471 1.0019 0.3772 0.047 Uiso 1 1 calc R . .
H28B H 0.7134 1.0806 0.3547 0.047 Uiso 1 1 calc R . .
H28C H 0.6430 0.9806 0.3335 0.047 Uiso 1 1 calc R . .
C29 C 0.3023(6) 0.9502(10) 0.4187(3) 0.019(2) Uani 1 1 d U . .
H29A H 0.3373 1.0283 0.4286 0.023 Uiso 1 1 calc R . .
H29B H 0.3072 0.8803 0.4381 0.023 Uiso 1 1 calc R . .
C30 C 0.2083(7) 0.9919(11) 0.4100(3) 0.023(2) Uani 1 1 d U . .
H30A H 0.1739 0.9152 0.3988 0.027 Uiso 1 1 calc R . .
H30B H 0.2039 1.0653 0.3916 0.027 Uiso 1 1 calc R . .
C31 C 0.1695(8) 1.0390(12) 0.4441(3) 0.029(2) Uani 1 1 d U B .
H31A H 0.2085 1.1074 0.4571 0.035 Uiso 1 1 calc R . .
H31B H 0.1128 1.0826 0.4359 0.035 Uiso 1 1 calc R . .
C32 C 0.1553(9) 0.9286(16) 0.4715(4) 0.054(4) Uani 1 1 d U . .
H32A H 0.2112 0.8795 0.4767 0.065 Uiso 1 1 calc R A 1
H32B H 0.1459 0.9737 0.4949 0.065 Uiso 1 1 calc R A 1
C33 C 0.0959(17) 0.840(3) 0.4652(7) 0.045(6) Uani 0.54(2) 1 d PU B 1
H33A H 0.0989 0.7788 0.4863 0.067 Uiso 0.54(2) 1 calc PR B 1
H33B H 0.1042 0.7901 0.4429 0.067 Uiso 0.54(2) 1 calc PR B 1
H33C H 0.0388 0.8842 0.4617 0.067 Uiso 0.54(2) 1 calc PR B 1
C33B C 0.0802(16) 0.951(3) 0.4939(7) 0.035(7) Uani 0.46(2) 1 d PU B 2
H33D H 0.0773 0.8759 0.5111 0.053 Uiso 0.46(2) 1 calc PR B 2
H33E H 0.0254 0.9561 0.4771 0.053 Uiso 0.46(2) 1 calc PR B 2
H33F H 0.0894 1.0346 0.5079 0.053 Uiso 0.46(2) 1 calc PR B 2
C34 C 0.4825(7) 0.3555(10) 0.4352(3) 0.021(2) Uani 1 1 d U . .
C35 C 0.6293(7) 0.3668(11) 0.4678(3) 0.022(2) Uani 1 1 d U . .
H35A H 0.6512 0.3666 0.4946 0.027 Uiso 1 1 calc R . .
H35B H 0.6293 0.4607 0.4590 0.027 Uiso 1 1 calc R . .
C36 C 0.6907(6) 0.2837(12) 0.4472(3) 0.023(2) Uani 1 1 d U . .
H36A H 0.6931 0.1908 0.4568 0.027 Uiso 1 1 calc R . .
H36B H 0.6677 0.2806 0.4206 0.027 Uiso 1 1 calc R . .
C37 C 0.7827(7) 0.3427(12) 0.4518(3) 0.029(2) Uani 1 1 d U . .
H37A H 0.7791 0.4397 0.4462 0.034 Uiso 1 1 calc R . .
H37B H 0.8091 0.3322 0.4779 0.034 Uiso 1 1 calc R . .
C38 C 0.8415(7) 0.2756(13) 0.4267(3) 0.035(3) Uani 1 1 d U . .
H38A H 0.9030 0.2948 0.4363 0.042 Uiso 1 1 calc R . .
H38B H 0.8331 0.1773 0.4275 0.042 Uiso 1 1 calc R . .
C39 C 0.8238(8) 0.3220(12) 0.3868(3) 0.034(3) Uani 1 1 d U . .
H39A H 0.7636 0.3004 0.3768 0.051 Uiso 1 1 calc R . .
H39B H 0.8638 0.2765 0.3721 0.051 Uiso 1 1 calc R . .
H39C H 0.8327 0.4191 0.3857 0.051 Uiso 1 1 calc R . .
C40 C 0.5176(7) 0.2203(11) 0.4904(3) 0.024(2) Uani 1 1 d U . .
H40A H 0.5688 0.1632 0.4987 0.028 Uiso 1 1 calc R . .
H40B H 0.4702 0.1613 0.4789 0.028 Uiso 1 1 calc R . .
C41 C 0.4880(8) 0.2903(11) 0.5242(3) 0.025(2) Uani 1 1 d U . .
H41A H 0.5365 0.3448 0.5368 0.030 Uiso 1 1 calc R . .
H41B H 0.4389 0.3514 0.5159 0.030 Uiso 1 1 calc R . .
C42 C 0.4594(7) 0.1890(11) 0.5513(3) 0.024(2) Uani 1 1 d U . .
H42A H 0.5042 0.1180 0.5555 0.029 Uiso 1 1 calc R . .
H42B H 0.4566 0.2345 0.5753 0.029 Uiso 1 1 calc R . .
C43 C 0.3719(8) 0.1236(13) 0.5390(3) 0.032(3) Uani 1 1 d U . .
H43A H 0.3624 0.0511 0.5566 0.038 Uiso 1 1 calc R . .
H43B H 0.3732 0.0823 0.5143 0.038 Uiso 1 1 calc R . .
C44 C 0.2953(7) 0.2220(15) 0.5367(3) 0.038(3) Uani 1 1 d U . .
H44A H 0.2943 0.2649 0.5608 0.057 Uiso 1 1 calc R . .
H44B H 0.2406 0.1734 0.5297 0.057 Uiso 1 1 calc R . .
H44C H 0.3021 0.2906 0.5180 0.057 Uiso 1 1 calc R . .

loop_
_atom_site_aniso_label
_atom_site_aniso_U_11
_atom_site_aniso_U_22
_atom_site_aniso_U_33
_atom_site_aniso_U_23
_atom_site_aniso_U_13
_atom_site_aniso_U_12
Pb1 0.01537(18) 0.01057(18) 0.0197(2) -0.00001(15) 0.00738(14) -0.00024(15)
S1 0.0164(12) 0.0211(14) 0.0180(12) 0.0006(10) 0.0036(9) -0.0023(10)
S2 0.0202(12) 0.0143(12) 0.0166(12) 0.0017(10) 0.0068(10) -0.0046(10)
S3 0.0203(12) 0.0093(12) 0.0194(12) 0.0021(9) 0.0096(10) -0.0003(10)
S4 0.0209(12) 0.0133(13) 0.0209(13) 0.0020(10) 0.0076(10) 0.0025(10)
N1 0.013(4) 0.015(4) 0.016(4) -0.003(3) 0.005(3) 0.000(3)
N2 0.022(4) 0.013(4) 0.019(4) 0.000(3) 0.005(3) 0.000(3)
C1 0.019(4) 0.013(5) 0.017(4) 0.000(4) 0.005(3) 0.000(3)
C2 0.013(5) 0.018(5) 0.021(4) 0.009(4) 0.008(4) 0.003(4)
C3 0.018(5) 0.016(5) 0.023(5) 0.004(4) 0.009(4) 0.001(4)
C4 0.028(5) 0.016(5) 0.024(5) 0.001(4) 0.012(4) -0.003(4)
C5 0.037(6) 0.024(6) 0.027(6) 0.000(5) 0.016(5) 0.005(5)
C6 0.050(8) 0.025(6) 0.054(8) -0.015(6) 0.023(6) -0.001(6)
C7 0.013(4) 0.016(5) 0.022(5) -0.002(4) 0.006(4) -0.004(4)
C8 0.018(5) 0.011(5) 0.022(5) -0.003(4) 0.004(4) 0.006(4)
C9 0.018(5) 0.021(5) 0.025(5) -0.007(4) 0.012(4) -0.005(4)
C10 0.017(5) 0.020(6) 0.028(5) -0.003(4) 0.003(4) 0.001(4)
C11 0.044(7) 0.034(7) 0.032(6) -0.010(5) -0.008(5) -0.010(6)
C13 0.028(5) 0.014(5) 0.025(5) -0.002(4) 0.007(4) -0.002(4)
C14 0.022(5) 0.011(5) 0.029(6) 0.001(4) 0.009(4) 0.002(4)
C15 0.024(5) 0.008(5) 0.029(5) 0.002(4) 0.010(4) -0.003(4)
C16 0.026(5) 0.012(5) 0.028(6) 0.003(4) 0.007(4) 0.008(4)
C17 0.024(5) 0.019(6) 0.039(7) 0.007(5) 0.011(5) 0.005(4)
C18 0.020(5) 0.016(5) 0.024(4) 0.002(4) 0.011(4) 0.000(4)
C19 0.026(5) 0.020(6) 0.025(4) -0.001(4) 0.006(4) -0.003(5)
C20 0.024(5) 0.017(5) 0.024(4) -0.006(4) 0.007(4) -0.002(4)
C21 0.034(6) 0.036(7) 0.023(5) -0.001(5) 0.008(4) -0.002(5)
C22 0.053(8) 0.034(7) 0.020(5) -0.002(5) 0.013(5) 0.000(6)
Pb2 0.0219(2) 0.01250(19) 0.0218(2) -0.00284(16) 0.00611(15) -0.00090(16)
S5 0.0198(12) 0.0152(13) 0.0212(13) -0.0005(10) 0.0089(10) 0.0057(10)
S6 0.0232(13) 0.0092(11) 0.0240(13) -0.0011(10) 0.0131(10) -0.0030(10)
S7 0.0221(13) 0.0157(13) 0.0237(13) 0.0020(11) 0.0095(10) -0.0013(11)
S8 0.0258(13) 0.0145(13) 0.0290(14) 0.0012(11) 0.0116(11) -0.0019(11)
N3 0.017(4) 0.008(3) 0.018(4) 0.003(3) 0.011(3) -0.004(3)
N4 0.020(4) 0.011(4) 0.021(4) -0.006(3) 0.010(3) 0.006(3)
C23 0.012(4) 0.010 0.021(5) -0.003(3) 0.002(4) 0.000(4)
C25 0.022(5) 0.012(5) 0.022(5) 0.003(4) 0.007(4) -0.004(4)
C26 0.027(5) 0.019(6) 0.021(5) 0.003(4) 0.008(4) -0.002(4)
C27 0.030(5) 0.010(5) 0.025(5) -0.002(4) 0.008(4) -0.010(4)
C28 0.022(5) 0.036(7) 0.040(7) 0.001(6) 0.015(5) -0.004(5)
C29 0.025(5) 0.011(5) 0.022(5) -0.007(4) 0.009(4) 0.000(4)
C30 0.030(5) 0.020(6) 0.020(5) 0.000(4) 0.008(4) 0.007(4)
C31 0.035(6) 0.026(6) 0.028(6) 0.004(5) 0.015(5) 0.014(5)
C32 0.049(8) 0.056(9) 0.067(9) 0.030(7) 0.044(7) 0.019(6)
C33 0.061(15) 0.030(12) 0.044(14) 0.016(10) 0.010(12) 0.016(8)
C33B 0.028(13) 0.042(17) 0.038(14) 0.008(12) 0.018(10) 0.000(12)
C34 0.027(5) 0.011(5) 0.028(5) 0.002(4) 0.015(4) 0.007(4)
C35 0.024(4) 0.022(6) 0.023(5) -0.001(4) 0.010(4) 0.001(4)
C36 0.019(4) 0.027(6) 0.023(5) 0.000(5) 0.010(4) 0.003(4)
C37 0.023(5) 0.027(6) 0.036(6) 0.002(5) 0.002(4) 0.000(5)
C38 0.024(5) 0.029(7) 0.054(7) 0.003(6) 0.012(5) 0.001(5)
C39 0.035(7) 0.021(6) 0.051(6) -0.002(5) 0.023(6) 0.000(5)
C40 0.027(5) 0.022(6) 0.024(5) 0.002(4) 0.014(4) 0.003(4)
C41 0.040(6) 0.020(5) 0.016(5) 0.001(4) 0.009(4) -0.005(5)
C42 0.031(5) 0.023(6) 0.018(5) 0.003(4) 0.007(4) -0.002(5)
C43 0.044(6) 0.032(7) 0.022(6) 0.005(5) 0.015(5) -0.017(5)
C44 0.023(5) 0.056(9) 0.035(7) -0.010(6) 0.008(5) -0.014(5)

loop_
_atom_type_symbol
_atom_type_description
_atom_type_scat_dispersion_real
_atom_type_scat_dispersion_imag
_atom_type_scat_source
C C 0.0033 0.0016 'International Tables Vol C Tables 4.2.6.8 and 6.1.1.4'
H H 0.0000 0.0000 'International Tables Vol C Tables 4.2.6.8 and 6.1.1.4'
N N 0.0061 0.0033 'International Tables Vol C Tables 4.2.6.8 and 6.1.1.4'
S S 0.1246 0.1234 'International Tables Vol C Tables 4.2.6.8 and 6.1.1.4'
Pb Pb -3.3944 10.1111 'International Tables Vol C Tables 4.2.6.8 and 6.1.1.4'

loop_
_geom_angle_atom_site_label_1
_geom_angle_atom_site_label_2
_geom_angle_atom_site_label_3
_geom_angle
_geom_angle_site_symmetry_1
_geom_angle_site_symmetry_3
_geom_angle_publ_flag
S3 Pb1 S2 90.11(8) . . ?
S3 Pb1 S1 92.50(7) . . ?
S2 Pb1 S1 64.60(7) . . ?
S3 Pb1 S4 63.64(7) . . ?
S2 Pb1 S4 83.82(7) . . ?
S1 Pb1 S4 140.85(8) . . ?
C1 S1 Pb1 86.9(3) . . ?
C1 S2 Pb1 89.2(3) . . ?
C12 S3 Pb1 90.3(3) . . ?
C12 S4 Pb1 85.0(3) . . ?
C1 N1 C7 122.2(8) . . ?
C1 N1 C2 122.0(8) . . ?
C7 N1 C2 115.7(8) . . ?
C12 N2 C13 123.6(8) . . ?
C12 N2 C18 120.7(8) . . ?
C13 N2 C18 115.6(8) . . ?
N1 C1 S1 120.9(7) . . ?
N1 C1 S2 119.9(7) . . ?
S1 C1 S2 119.2(6) . . ?
N1 C2 C3 112.6(8) . . ?
N1 C2 H2A 109.1 . . ?
C3 C2 H2A 109.1 . . ?
N1 C2 H2B 109.1 . . ?
C3 C2 H2B 109.1 . . ?
H2A C2 H2B 107.8 . . ?
C4 C3 C2 111.4(8) . . ?
C4 C3 H3A 109.3 . . ?
C2 C3 H3A 109.3 . . ?
C4 C3 H3B 109.3 . . ?
C2 C3 H3B 109.3 . . ?
H3A C3 H3B 108.0 . . ?
C3 C4 C5 114.1(9) . . ?
C3 C4 H4A 108.7 . . ?
C5 C4 H4A 108.7 . . ?
C3 C4 H4B 108.7 . . ?
C5 C4 H4B 108.7 . . ?
H4A C4 H4B 107.6 . . ?
C6 C5 C4 113.7(10) . . ?
C6 C5 H5A 108.8 . . ?
C4 C5 H5A 108.8 . . ?
C6 C5 H5B 108.8 . . ?
C4 C5 H5B 108.8 . . ?
H5A C5 H5B 107.7 . . ?
C5 C6 H6A 109.5 . . ?
C5 C6 H6B 109.5 . . ?
H6A C6 H6B 109.5 . . ?
C5 C6 H6C 109.5 . . ?
H6A C6 H6C 109.5 . . ?
H6B C6 H6C 109.5 . . ?
N1 C7 C8 111.7(8) . . ?
N1 C7 H7A 109.3 . . ?
C8 C7 H7A 109.3 . . ?
N1 C7 H7B 109.3 . . ?
C8 C7 H7B 109.3 . . ?
H7A C7 H7B 107.9 . . ?
C9 C8 C7 113.3(8) . . ?
C9 C8 H8A 108.9 . . ?
C7 C8 H8A 108.9 . . ?
C9 C8 H8B 108.9 . . ?
C7 C8 H8B 108.9 . . ?
H8A C8 H8B 107.7 . . ?
C10 C9 C8 115.1(9) . . ?
C10 C9 H9A 108.5 . . ?
C8 C9 H9A 108.5 . . ?
C10 C9 H9B 108.5 . . ?
C8 C9 H9B 108.5 . . ?
H9A C9 H9B 107.5 . . ?
C11 C10 C9 112.5(10) . . ?
C11 C10 H10A 109.1 . . ?
C9 C10 H10A 109.1 . . ?
C11 C10 H10B 109.1 . . ?
C9 C10 H10B 109.1 . . ?
H10A C10 H10B 107.8 . . ?
C10 C11 H11A 109.5 . . ?
C10 C11 H11B 109.5 . . ?
H11A C11 H11B 109.5 . . ?
C10 C11 H11C 109.5 . . ?
H11A C11 H11C 109.5 . . ?
H11B C11 H11C 109.5 . . ?
N2 C12 S4 122.2(7) . . ?
N2 C12 S3 117.5(7) . . ?
S4 C12 S3 120.3(6) . . ?
N2 C13 C14 113.5(9) . . ?
N2 C13 H13A 108.9 . . ?
C14 C13 H13A 108.9 . . ?
N2 C13 H13B 108.9 . . ?
C14 C13 H13B 108.9 . . ?
H13A C13 H13B 107.7 . . ?
C15 C14 C13 111.7(9) . . ?
C15 C14 H14A 109.3 . . ?
C13 C14 H14A 109.3 . . ?
C15 C14 H14B 109.3 . . ?
C13 C14 H14B 109.3 . . ?
H14A C14 H14B 107.9 . . ?
C16 C15 C14 114.6(9) . . ?
C16 C15 H15A 108.6 . . ?
C14 C15 H15A 108.6 . . ?
C16 C15 H15B 108.6 . . ?
C14 C15 H15B 108.6 . . ?
H15A C15 H15B 107.6 . . ?
C15 C16 C17 113.1(9) . . ?
C15 C16 H16A 108.9 . . ?
C17 C16 H16A 108.9 . . ?
C15 C16 H16B 108.9 . . ?
C17 C16 H16B 108.9 . . ?
H16A C16 H16B 107.8 . . ?
C16 C17 H17A 109.5 . . ?
C16 C17 H17B 109.5 . . ?
H17A C17 H17B 109.5 . . ?
C16 C17 H17C 109.5 . . ?
H17A C17 H17C 109.5 . . ?
H17B C17 H17C 109.5 . . ?
N2 C18 C19 114.5(8) . . ?
N2 C18 H18A 108.6 . . ?
C19 C18 H18A 108.6 . . ?
N2 C18 H18B 108.6 . . ?
C19 C18 H18B 108.6 . . ?
H18A C18 H18B 107.6 . . ?
C18 C19 C20 111.1(9) . . ?
C18 C19 H19A 109.4 . . ?
C20 C19 H19A 109.4 . . ?
C18 C19 H19B 109.4 . . ?
C20 C19 H19B 109.4 . . ?
H19A C19 H19B 108.0 . . ?
C21 C20 C19 116.6(9) . . ?
C21 C20 H20A 108.1 . . ?
C19 C20 H20A 108.1 . . ?
C21 C20 H20B 108.1 . . ?
C19 C20 H20B 108.1 . . ?
H20A C20 H20B 107.3 . . ?
C20 C21 C22 112.7(10) . . ?
C20 C21 H21A 109.0 . . ?
C22 C21 H21A 109.0 . . ?
C20 C21 H21B 109.0 . . ?
C22 C21 H21B 109.0 . . ?
H21A C21 H21B 107.8 . . ?
C21 C22 H22A 109.5 . . ?
C21 C22 H22B 109.5 . . ?
H22A C22 H22B 109.5 . . ?
C21 C22 H22C 109.5 . . ?
H22A C22 H22C 109.5 . . ?
H22B C22 H22C 109.5 . . ?
S7 Pb2 S6 90.71(8) . . ?
S7 Pb2 S5 84.26(8) . . ?
S6 Pb2 S5 65.44(7) . . ?
S7 Pb2 S8 64.82(8) . . ?
S6 Pb2 S8 83.83(8) . . ?
S5 Pb2 S8 136.19(8) . . ?
C23 S5 Pb2 85.0(3) . . ?
C23 S6 Pb2 88.6(3) . . ?
C34 S7 Pb2 91.5(4) . . ?
C34 S8 Pb2 84.5(4) . . ?
C23 N3 C29 124.8(8) . . ?
C23 N3 C24 120.4(8) . . ?
C29 N3 C24 114.7(8) . . ?
C34 N4 C35 122.7(9) . . ?
C34 N4 C40 120.8(9) . . ?
C35 N4 C40 116.4(8) . . ?
N3 C23 S5 121.4(7) . . ?
N3 C23 S6 117.6(7) . . ?
S5 C23 S6 120.9(6) . . ?
N3 C24 C25 112.9(8) . . ?
N3 C24 H24A 109.0 . . ?
C25 C24 H24A 109.0 . . ?
N3 C24 H24B 109.0 . . ?
C25 C24 H24B 109.0 . . ?
H24A C24 H24B 107.8 . . ?
C26 C25 C24 109.5(8) . . ?
C26 C25 H25A 109.8 . . ?
C24 C25 H25A 109.8 . . ?
C26 C25 H25B 109.8 . . ?
C24 C25 H25B 109.8 . . ?
H25A C25 H25B 108.2 . . ?
C25 C26 C27 113.3(9) . . ?
C25 C26 H26A 108.9 . . ?
C27 C26 H26A 108.9 . . ?
C25 C26 H26B 108.9 . . ?
C27 C26 H26B 108.9 . . ?
H26A C26 H26B 107.7 . . ?
C28 C27 C26 114.1(9) . . ?
C28 C27 H27A 108.7 . . ?
C26 C27 H27A 108.7 . . ?
C28 C27 H27B 108.7 . . ?
C26 C27 H27B 108.7 . . ?
H27A C27 H27B 107.6 . . ?
C27 C28 H28A 109.5 . . ?
C27 C28 H28B 109.5 . . ?
H28A C28 H28B 109.5 . . ?
C27 C28 H28C 109.5 . . ?
H28A C28 H28C 109.5 . . ?
H28B C28 H28C 109.5 . . ?
N3 C29 C30 112.6(8) . . ?
N3 C29 H29A 109.1 . . ?
C30 C29 H29A 109.1 . . ?
N3 C29 H29B 109.1 . . ?
C30 C29 H29B 109.1 . . ?
H29A C29 H29B 107.8 . . ?
C29 C30 C31 112.9(9) . . ?
C29 C30 H30A 109.0 . . ?
C31 C30 H30A 109.0 . . ?
C29 C30 H30B 109.0 . . ?
C31 C30 H30B 109.0 . . ?
H30A C30 H30B 107.8 . . ?
C32 C31 C30 114.7(10) . . ?
C32 C31 H31A 108.6 . . ?
C30 C31 H31A 108.6 . . ?
C32 C31 H31B 108.6 . . ?
C30 C31 H31B 108.6 . . ?
H31A C31 H31B 107.6 . . ?
C33 C32 C31 123.1(17) . . ?
C33 C32 C33B 67.1(17) . . ?
C31 C32 C33B 115.6(15) . . ?
C33 C32 H32A 106.6 . . ?
C31 C32 H32A 106.6 . . ?
C33B C32 H32A 132.9 . . ?
C33 C32 H32B 106.6 . . ?
C31 C32 H32B 106.6 . . ?
C33B C32 H32B 42.7 . . ?
H32A C32 H32B 106.5 . . ?
C32 C33 H33A 109.5 . . ?
C32 C33 H33B 109.5 . . ?
H33A C33 H33B 109.5 . . ?
C32 C33 H33C 109.5 . . ?
H33A C33 H33C 109.5 . . ?
H33B C33 H33C 109.5 . . ?
C32 C33B H33D 109.5 . . ?
C32 C33B H33E 109.5 . . ?
H33D C33B H33E 109.5 . . ?
C32 C33B H33F 109.5 . . ?
H33D C33B H33F 109.5 . . ?
H33E C33B H33F 109.5 . . ?
N4 C34 S7 119.4(8) . . ?
N4 C34 S8 121.6(8) . . ?
S7 C34 S8 119.0(6) . . ?
N4 C35 C36 112.3(9) . . ?
N4 C35 H35A 109.1 . . ?
C36 C35 H35A 109.1 . . ?
N4 C35 H35B 109.1 . . ?
C36 C35 H35B 109.1 . . ?
H35A C35 H35B 107.9 . . ?
C37 C36 C35 111.5(9) . . ?
C37 C36 H36A 109.3 . . ?
C35 C36 H36A 109.3 . . ?
C37 C36 H36B 109.3 . . ?
C35 C36 H36B 109.3 . . ?
H36A C36 H36B 108.0 . . ?
C38 C37 C36 112.6(10) . . ?
C38 C37 H37A 109.1 . . ?
C36 C37 H37A 109.1 . . ?
C38 C37 H37B 109.1 . . ?
C36 C37 H37B 109.1 . . ?
H37A C37 H37B 107.8 . . ?
C39 C38 C37 113.2(10) . . ?
C39 C38 H38A 108.9 . . ?
C37 C38 H38A 108.9 . . ?
C39 C38 H38B 108.9 . . ?
C37 C38 H38B 108.9 . . ?
H38A C38 H38B 107.7 . . ?
C38 C39 H39A 109.5 . . ?
C38 C39 H39B 109.5 . . ?
H39A C39 H39B 109.5 . . ?
C38 C39 H39C 109.5 . . ?
H39A C39 H39C 109.5 . . ?
H39B C39 H39C 109.5 . . ?
N4 C40 C41 112.6(9) . . ?
N4 C40 H40A 109.1 . . ?
C41 C40 H40A 109.1 . . ?
N4 C40 H40B 109.1 . . ?
C41 C40 H40B 109.1 . . ?
H40A C40 H40B 107.8 . . ?
C42 C41 C40 111.2(9) . . ?
C42 C41 H41A 109.4 . . ?
C40 C41 H41A 109.4 . . ?
C42 C41 H41B 109.4 . . ?
C40 C41 H41B 109.4 . . ?
H41A C41 H41B 108.0 . . ?
C43 C42 C41 114.7(9) . . ?
C43 C42 H42A 108.6 . . ?
C41 C42 H42A 108.6 . . ?
C43 C42 H42B 108.6 . . ?
C41 C42 H42B 108.6 . . ?
H42A C42 H42B 107.6 . . ?
C42 C43 C44 113.2(10) . . ?
C42 C43 H43A 108.9 . . ?
C44 C43 H43A 108.9 . . ?
C42 C43 H43B 108.9 . . ?
C44 C43 H43B 108.9 . . ?
H43A C43 H43B 107.7 . . ?
C43 C44 H44A 109.5 . . ?
C43 C44 H44B 109.5 . . ?
H44A C44 H44B 109.5 . . ?
C43 C44 H44C 109.5 . . ?
H44A C44 H44C 109.5 . . ?
H44B C44 H44C 109.5 . . ?

loop_
_geom_bond_atom_site_label_1
_geom_bond_atom_site_label_2
_geom_bond_distance
_geom_bond_site_symmetry_2
_geom_bond_publ_flag
Pb1 S3 2.735(2) . ?
Pb1 S2 2.743(2) . ?
Pb1 S1 2.824(3) . ?
Pb1 S4 2.929(3) . ?
S1 C1 1.717(10) . ?
S2 C1 1.733(10) . ?
S3 C12 1.751(10) . ?
S4 C12 1.697(10) . ?
N1 C1 1.338(12) . ?
N1 C7 1.460(12) . ?
N1 C2 1.467(12) . ?
N2 C12 1.344(12) . ?
N2 C13 1.462(13) . ?
N2 C18 1.479(12) . ?
C2 C3 1.523(13) . ?
C2 H2A 0.9900 . ?
C2 H2B 0.9900 . ?
C3 C4 1.515(13) . ?
C3 H3A 0.9900 . ?
C3 H3B 0.9900 . ?
C4 C5 1.543(14) . ?
C4 H4A 0.9900 . ?
C4 H4B 0.9900 . ?
C5 C6 1.516(16) . ?
C5 H5A 0.9900 . ?
C5 H5B 0.9900 . ?
C6 H6A 0.9800 . ?
C6 H6B 0.9800 . ?
C6 H6C 0.9800 . ?
C7 C8 1.528(13) . ?
C7 H7A 0.9900 . ?
C7 H7B 0.9900 . ?
C8 C9 1.524(13) . ?
C8 H8A 0.9900 . ?
C8 H8B 0.9900 . ?
C9 C10 1.522(14) . ?
C9 H9A 0.9900 . ?
C9 H9B 0.9900 . ?
C10 C11 1.501(14) . ?
C10 H10A 0.9900 . ?
C10 H10B 0.9900 . ?
C11 H11A 0.9800 . ?
C11 H11B 0.9800 . ?
C11 H11C 0.9800 . ?
C13 C14 1.518(14) . ?
C13 H13A 0.9900 . ?
C13 H13B 0.9900 . ?
C14 C15 1.511(14) . ?
C14 H14A 0.9900 . ?
C14 H14B 0.9900 . ?
C15 C16 1.508(14) . ?
C15 H15A 0.9900 . ?
C15 H15B 0.9900 . ?
C16 C17 1.532(14) . ?
C16 H16A 0.9900 . ?
C16 H16B 0.9900 . ?
C17 H17A 0.9800 . ?
C17 H17B 0.9800 . ?
C17 H17C 0.9800 . ?
C18 C19 1.500(14) . ?
C18 H18A 0.9900 . ?
C18 H18B 0.9900 . ?
C19 C20 1.517(14) . ?
C19 H19A 0.9900 . ?
C19 H19B 0.9900 . ?
C20 C21 1.509(14) . ?
C20 H20A 0.9900 . ?
C20 H20B 0.9900 . ?
C21 C22 1.512(15) . ?
C21 H21A 0.9900 . ?
C21 H21B 0.9900 . ?
C22 H22A 0.9800 . ?
C22 H22B 0.9800 . ?
C22 H22C 0.9800 . ?
Pb2 S7 2.673(3) . ?
Pb2 S6 2.690(3) . ?
Pb2 S5 2.832(3) . ?
Pb2 S8 2.884(3) . ?
S5 C23 1.692(10) . ?
S6 C23 1.742(10) . ?
S7 C34 1.728(11) . ?
S8 C34 1.734(11) . ?
N3 C23 1.337(12) . ?
N3 C29 1.471(12) . ?
N3 C24 1.483(12) . ?
N4 C34 1.314(13) . ?
N4 C35 1.450(13) . ?
N4 C40 1.473(13) . ?
C24 C25 1.536(13) . ?
C24 H24A 0.9900 . ?
C24 H24B 0.9900 . ?
C25 C26 1.515(13) . ?
C25 H25A 0.9900 . ?
C25 H25B 0.9900 . ?
C26 C27 1.521(14) . ?
C26 H26A 0.9900 . ?
C26 H26B 0.9900 . ?
C27 C28 1.508(15) . ?
C27 H27A 0.9900 . ?
C27 H27B 0.9900 . ?
C28 H28A 0.9800 . ?
C28 H28B 0.9800 . ?
C28 H28C 0.9800 . ?
C29 C30 1.506(14) . ?
C29 H29A 0.9900 . ?
C29 H29B 0.9900 . ?
C30 C31 1.523(14) . ?
C30 H30A 0.9900 . ?
C30 H30B 0.9900 . ?
C31 C32 1.521(17) . ?
C31 H31A 0.9900 . ?
C31 H31B 0.9900 . ?
C32 C33 1.27(3) . ?
C32 C33B 1.52(3) . ?
C32 H32A 0.9900 . ?
C32 H32B 0.9900 . ?
C33 H33A 0.9800 . ?
C33 H33B 0.9800 . ?
C33 H33C 0.9800 . ?
C33B H33D 0.9800 . ?
C33B H33E 0.9800 . ?
C33B H33F 0.9800 . ?
C35 C36 1.531(14) . ?
C35 H35A 0.9900 . ?
C35 H35B 0.9900 . ?
C36 C37 1.529(14) . ?
C36 H36A 0.9900 . ?
C36 H36B 0.9900 . ?
C37 C38 1.528(16) . ?
C37 H37A 0.9900 . ?
C37 H37B 0.9900 . ?
C38 C39 1.514(17) . ?
C38 H38A 0.9900 . ?
C38 H38B 0.9900 . ?
C39 H39A 0.9800 . ?
C39 H39B 0.9800 . ?
C39 H39C 0.9800 . ?
C40 C41 1.537(14) . ?
C40 H40A 0.9900 . ?
C40 H40B 0.9900 . ?
C41 C42 1.520(14) . ?
C41 H41A 0.9900 . ?
C41 H41B 0.9900 . ?
C42 C43 1.518(15) . ?
C42 H42A 0.9900 . ?
C42 H42B 0.9900 . ?
C43 C44 1.533(17) . ?
C43 H43A 0.9900 . ?
C43 H43B 0.9900 . ?
C44 H44A 0.9800 . ?
C44 H44B 0.9800 . ?
C44 H44C 0.9800 . ?

loop_
_geom_torsion_atom_site_label_1
_geom_torsion_atom_site_label_2
_geom_torsion_atom_site_label_3
_geom_torsion_atom_site_label_4
_geom_torsion
_geom_torsion_site_symmetry_1
_geom_torsion_site_symmetry_2
_geom_torsion_site_symmetry_3
_geom_torsion_site_symmetry_4
_geom_torsion_publ_flag
S3 Pb1 S1 C1 90.8(3) . . . . ?
S2 Pb1 S1 C1 1.9(3) . . . . ?
S4 Pb1 S1 C1 41.4(4) . . . . ?
S3 Pb1 S2 C1 -94.6(3) . . . . ?
S1 Pb1 S2 C1 -1.9(3) . . . . ?
S4 Pb1 S2 C1 -158.1(3) . . . . ?
S2 Pb1 S3 C12 -88.2(3) . . . . ?
S1 Pb1 S3 C12 -152.8(3) . . . . ?
S4 Pb1 S3 C12 -5.1(3) . . . . ?
S3 Pb1 S4 C12 5.3(3) . . . . ?
S2 Pb1 S4 C12 98.5(3) . . . . ?
S1 Pb1 S4 C12 63.2(4) . . . . ?
C7 N1 C1 S1 -179.7(7) . . . . ?
C2 N1 C1 S1 4.5(13) . . . . ?
C7 N1 C1 S2 -0.5(13) . . . . ?
C2 N1 C1 S2 -176.3(7) . . . . ?
Pb1 S1 C1 N1 176.1(8) . . . . ?
Pb1 S1 C1 S2 -3.1(6) . . . . ?
Pb1 S2 C1 N1 -176.0(8) . . . . ?
Pb1 S2 C1 S1 3.2(6) . . . . ?
C1 N1 C2 C3 -94.0(11) . . . . ?
C7 N1 C2 C3 89.9(10) . . . . ?
N1 C2 C3 C4 176.0(8) . . . . ?
C2 C3 C4 C5 176.0(9) . . . . ?
C3 C4 C5 C6 59.1(13) . . . . ?
C1 N1 C7 C8 -87.5(11) . . . . ?
C2 N1 C7 C8 88.5(10) . . . . ?
N1 C7 C8 C9 -174.6(8) . . . . ?
C7 C8 C9 C10 -52.3(12) . . . . ?
C8 C9 C10 C11 -172.3(9) . . . . ?
C13 N2 C12 S4 178.4(7) . . . . ?
C18 N2 C12 S4 -5.5(13) . . . . ?
C13 N2 C12 S3 -2.4(13) . . . . ?
C18 N2 C12 S3 173.7(7) . . . . ?
Pb1 S4 C12 N2 170.6(8) . . . . ?
Pb1 S4 C12 S3 -8.6(5) . . . . ?
Pb1 S3 C12 N2 -170.1(7) . . . . ?
Pb1 S3 C12 S4 9.2(6) . . . . ?
C12 N2 C13 C14 94.7(11) . . . . ?
C18 N2 C13 C14 -81.6(11) . . . . ?
N2 C13 C14 C15 -178.9(8) . . . . ?
C13 C14 C15 C16 -176.2(9) . . . . ?
C14 C15 C16 C17 -176.6(9) . . . . ?
C12 N2 C18 C19 89.8(11) . . . . ?
C13 N2 C18 C19 -93.8(10) . . . . ?
N2 C18 C19 C20 171.7(9) . . . . ?
C18 C19 C20 C21 171.4(10) . . . . ?
C19 C20 C21 C22 -177.0(10) . . . . ?
S7 Pb2 S5 C23 -92.7(3) . . . . ?
S6 Pb2 S5 C23 0.7(3) . . . . ?
S8 Pb2 S5 C23 -48.9(3) . . . . ?
S7 Pb2 S6 C23 82.6(3) . . . . ?
S5 Pb2 S6 C23 -0.7(3) . . . . ?
S8 Pb2 S6 C23 147.2(3) . . . . ?
S6 Pb2 S7 C34 85.0(4) . . . . ?
S5 Pb2 S7 C34 150.2(4) . . . . ?
S8 Pb2 S7 C34 2.1(3) . . . . ?
S7 Pb2 S8 C34 -2.1(3) . . . . ?
S6 Pb2 S8 C34 -95.8(4) . . . . ?
S5 Pb2 S8 C34 -51.6(4) . . . . ?
C29 N3 C23 S5 -175.9(7) . . . . ?
C24 N3 C23 S5 2.1(12) . . . . ?
C29 N3 C23 S6 7.0(13) . . . . ?
C24 N3 C23 S6 -175.0(6) . . . . ?
Pb2 S5 C23 N3 -178.1(8) . . . . ?
Pb2 S5 C23 S6 -1.2(5) . . . . ?
Pb2 S6 C23 N3 178.3(7) . . . . ?
Pb2 S6 C23 S5 1.3(6) . . . . ?
C23 N3 C24 C25 -81.7(11) . . . . ?
C29 N3 C24 C25 96.5(10) . . . . ?
N3 C24 C25 C26 169.6(8) . . . . ?
C24 C25 C26 C27 173.5(9) . . . . ?
C25 C26 C27 C28 56.3(12) . . . . ?
C23 N3 C29 C30 -99.2(11) . . . . ?
C24 N3 C29 C30 82.7(10) . . . . ?
N3 C29 C30 C31 176.9(9) . . . . ?
C29 C30 C31 C32 -70.3(14) . . . . ?
C30 C31 C32 C33 -72(2) . . . . ?
C30 C31 C32 C33B -150.4(16) . . . . ?
C35 N4 C34 S7 5.6(13) . . . . ?
C40 N4 C34 S7 -177.1(7) . . . . ?
C35 N4 C34 S8 -173.7(7) . . . . ?
C40 N4 C34 S8 3.6(13) . . . . ?
Pb2 S7 C34 N4 177.1(8) . . . . ?
Pb2 S7 C34 S8 -3.7(6) . . . . ?
Pb2 S8 C34 N4 -177.3(9) . . . . ?
Pb2 S8 C34 S7 3.4(6) . . . . ?
C34 N4 C35 C36 -89.7(12) . . . . ?
C40 N4 C35 C36 92.9(10) . . . . ?
N4 C35 C36 C37 177.5(9) . . . . ?
C35 C36 C37 C38 -170.8(10) . . . . ?
C36 C37 C38 C39 77.2(13) . . . . ?
C34 N4 C40 C41 -91.8(12) . . . . ?
C35 N4 C40 C41 85.6(11) . . . . ?
N4 C40 C41 C42 176.6(9) . . . . ?
C40 C41 C42 C43 -73.9(13) . . . . ?
C41 C42 C43 C44 -66.1(13) . . . . ?
